data_4348593
loop_
_publ_author_name
'Modak, Ritwik'
'Sikdar, Yeasin'
'Thuijs, Annaliese E.'
'Christou, George'
'Goswami, Sanchita'

_publ_section_title
;
 Co<sup>II</sup><sub>4</sub>, Co<sup>II</sup><sub>7</sub>, and a Series of
 Co<sup>II</sup><sub>2</sub>Ln<sup>III</sup> (Ln<sup>III</sup> =
 Nd<sup>III</sup>, Sm<sup>III</sup>, Gd<sup>III</sup>, Tb<sup>III</sup>,
 Dy<sup>III</sup>) Coordination Clusters: Search for Single Molecule
 Magnets.
;
_journal_issue 20
_journal_name_full 'Inorganic chemistry'
_journal_page_first 10192
_journal_page_last 10202
_journal_paper_doi 10.1021/acs.inorgchem.6b01402
_journal_volume 55
_journal_year 2016
_chemical_formula_sum 'C90 H82 Co7 N8 O26'
_chemical_formula_weight 2104.15
_space_group_IT_number 14
_space_group_name_Hall '-P 2ybc'
_space_group_name_H-M_alt 'P 1 21/c 1'
_symmetry_cell_setting monoclinic
_symmetry_space_group_name_H-M 'P 1 21/c 1'
_atom_sites_solution_hydrogens geom
_atom_sites_solution_primary direct
_atom_sites_solution_secondary difmap
_audit_creation_method SHELXL-97
_cell_angle_alpha 90.00
_cell_angle_beta 95.661(4)
_cell_angle_gamma 90.00
_cell_formula_units_Z 2
_cell_length_a 10.433(4)
_cell_length_b 16.281(5)
_cell_length_c 26.283(9)
_cell_measurement_reflns_used 28848
_cell_measurement_temperature 296(2)
_cell_measurement_theta_max 24.8
_cell_measurement_theta_min 1.5
_cell_volume 4443(3)
_computing_cell_refinement 'Bruker SAINT'
_computing_data_collection 'Bruker APEX2'
_computing_data_reduction 'Bruker SAINT'
_computing_structure_refinement 'SHELXL-97 (Sheldrick, 2008)'
_computing_structure_solution 'SHELXS-97 (Sheldrick, 2008)'
_diffrn_ambient_temperature 296(2)
_diffrn_measured_fraction_theta_full 0.992
_diffrn_measured_fraction_theta_max 0.992
_diffrn_measurement_device_type 'Bruker APEX-II CCD'
_diffrn_measurement_method 'Phi and Omega scans'
_diffrn_radiation_monochromator graphite
_diffrn_radiation_source 'fine-focus sealed tube'
_diffrn_radiation_type MoK\a
_diffrn_radiation_wavelength 0.71073
_diffrn_reflns_av_R_equivalents 0.0618
_diffrn_reflns_av_unetI/netI 0.0630
_diffrn_reflns_limit_h_max 12
_diffrn_reflns_limit_h_min -12
_diffrn_reflns_limit_k_max 18
_diffrn_reflns_limit_k_min -19
_diffrn_reflns_limit_l_max 29
_diffrn_reflns_limit_l_min -31
_diffrn_reflns_number 28848
_diffrn_reflns_theta_full 24.84
_diffrn_reflns_theta_max 24.84
_diffrn_reflns_theta_min 1.47
_exptl_absorpt_coefficient_mu 1.358
_exptl_absorpt_correction_T_max 0.674
_exptl_absorpt_correction_T_min 0.628
_exptl_absorpt_correction_type multi-scan
_exptl_absorpt_process_details 'SADABS(Sheldrick, 2008)'
_exptl_crystal_colour pink
_exptl_crystal_density_diffrn 1.573
_exptl_crystal_density_method 'not measured'
_exptl_crystal_description block
_exptl_crystal_F_000 2150
_exptl_crystal_size_max 0.35
_exptl_crystal_size_mid 0.30
_exptl_crystal_size_min 0.29
_refine_diff_density_max 0.985
_refine_diff_density_min -0.513
_refine_diff_density_rms 0.118
_refine_ls_extinction_coef 0.0010(4)
_refine_ls_extinction_expression Fc^*^=kFc[1+0.001xFc^2^\l^3^/sin(2\q)]^-1/4^
_refine_ls_extinction_method SHELXL
_refine_ls_goodness_of_fit_ref 1.095
_refine_ls_hydrogen_treatment mixed
_refine_ls_matrix_type full
_refine_ls_number_parameters 604
_refine_ls_number_reflns 7630
_refine_ls_number_restraints 2
_refine_ls_restrained_S_all 1.095
_refine_ls_R_factor_all 0.1092
_refine_ls_R_factor_gt 0.0750
_refine_ls_shift/su_max 0.007
_refine_ls_shift/su_mean 0.000
_refine_ls_structure_factor_coef Fsqd
_refine_ls_weighting_details 'calc w=1/[\s^2^(Fo^2^)+(0.1700P)^2^+0.5000P] where P=(Fo^2^+2Fc^2^)/3'
_refine_ls_weighting_scheme calc
_refine_ls_wR_factor_gt 0.2286
_refine_ls_wR_factor_ref 0.2590
_reflns_number_gt 5288
_reflns_number_total 7691
_reflns_threshold_expression >2sigma(I)
_cod_data_source_file ic6b01402_si_009.cif
_cod_data_source_block Complex_7
_cod_original_sg_symbol_H-M P21/c
_cod_database_code 4348593

loop_
_symmetry_equiv_pos_as_xyz
'x, y, z'
'-x, y+1/2, -z+1/2'
'-x, -y, -z'
'x, -y-1/2, z-1/2'

loop_
_atom_site_label
_atom_site_type_symbol
_atom_site_fract_x
_atom_site_fract_y
_atom_site_fract_z
_atom_site_U_iso_or_equiv
_atom_site_adp_type
_atom_site_occupancy
_atom_site_symmetry_multiplicity
_atom_site_calc_flag
_atom_site_refinement_flags
Co1 Co 0.5000 0.5000 0.5000 0.0425(4) Uani 1 2 d S
Co2 Co 0.46830(9) 0.49026(5) 0.38094(3) 0.0398(3) Uani 1 1 d .
Co3 Co 0.46533(9) 0.66223(6) 0.43853(3) 0.0419(3) Uani 1 1 d .
Co4 Co 0.39142(9) 0.33810(6) 0.44845(3) 0.0422(3) Uani 1 1 d .
O9 O 0.3804(5) 0.4005(3) 0.51555(18) 0.0459(12) Uani 1 1 d .
O4 O 0.4885(5) 0.7291(3) 0.50186(17) 0.0494(13) Uani 1 1 d .
O7 O 0.3403(5) 0.3946(3) 0.38184(18) 0.0474(12) Uani 1 1 d .
O6 O 0.3746(4) 0.5510(3) 0.44065(17) 0.0413(11) Uani 1 1 d .
O3 O 0.5517(5) 0.4210(3) 0.43982(18) 0.0452(12) Uani 1 1 d .
O1 O 0.5218(5) 0.6071(3) 0.37503(17) 0.0465(12) Uani 1 1 d .
O8 O 0.3361(5) 0.4810(3) 0.2993(2) 0.0514(13) Uani 1 1 d .
N2 N 0.2944(6) 0.7244(4) 0.4214(2) 0.0455(14) Uani 1 1 d .
O5 O 0.5819(6) 0.7988(3) 0.58432(19) 0.0615(15) Uani 1 1 d .
N3 N 0.2019(6) 0.2986(4) 0.4461(2) 0.0496(15) Uani 1 1 d .
N1 N 0.6118(6) 0.4624(4) 0.3346(2) 0.0446(14) Uani 1 1 d .
O2 O 0.5440(6) 0.7642(3) 0.3824(2) 0.0620(15) Uani 1 1 d .
C8 C 0.6627(7) 0.5117(5) 0.3044(3) 0.0474(18) Uani 1 1 d .
H8 H 0.7137 0.4885 0.2811 0.057 Uiso 1 1 calc R
C10 C 0.6742(9) 0.3384(5) 0.3803(3) 0.059(2) Uani 1 1 d .
C9 C 0.6432(7) 0.3773(4) 0.3335(3) 0.0446(17) Uani 1 1 d .
C15 C 0.6742(7) 0.3848(5) 0.4309(3) 0.0541(19) Uani 1 1 d .
H15A H 0.6999 0.3472 0.4587 0.065 Uiso 1 1 calc R
H15B H 0.7383 0.4280 0.4317 0.065 Uiso 1 1 calc R
C24 C 0.2065(8) 0.6883(5) 0.3823(3) 0.0506(18) Uani 1 1 d .
C31 C 0.1310(8) 0.3377(4) 0.3577(3) 0.0493(18) Uani 1 1 d .
C34 C 0.1274(8) 0.4235(5) 0.2660(3) 0.056(2) Uani 1 1 d .
H34 H 0.1273 0.4517 0.2352 0.067 Uiso 1 1 calc R
C16 C 0.3391(7) 0.8384(4) 0.4798(3) 0.0471(18) Uani 1 1 d .
C32 C 0.2359(7) 0.3860(4) 0.3484(3) 0.0415(16) Uani 1 1 d .
C23 C 0.2664(8) 0.7958(5) 0.4379(3) 0.0524(19) Uani 1 1 d .
H23 H 0.1942 0.8220 0.4219 0.063 Uiso 1 1 calc R
C36 C 0.0230(8) 0.3339(5) 0.3213(4) 0.064(2) Uani 1 1 d .
H36 H -0.0482 0.3030 0.3283 0.077 Uiso 1 1 calc R
C25 C 0.1753(9) 0.6046(5) 0.3917(3) 0.061(2) Uani 1 1 d .
C33 C 0.2321(7) 0.4289(4) 0.3028(3) 0.0442(17) Uani 1 1 d .
C30 C 0.2333(8) 0.5557(5) 0.4374(3) 0.059(2) Uani 1 1 d .
H30A H 0.2082 0.5809 0.4684 0.070 Uiso 1 1 calc R
H30B H 0.1982 0.5005 0.4354 0.070 Uiso 1 1 calc R
C38 C 0.1177(8) 0.2986(5) 0.4067(3) 0.056(2) Uani 1 1 d .
H38 H 0.0410 0.2710 0.4099 0.068 Uiso 1 1 calc R
C26 C 0.0833(8) 0.5677(5) 0.3562(3) 0.065(2) Uani 1 1 d .
H26 H 0.0569 0.5140 0.3614 0.078 Uiso 1 1 calc R
C17 C 0.4407(8) 0.8022(5) 0.5112(3) 0.0491(18) Uani 1 1 d .
C21 C 0.2971(9) 0.9176(5) 0.4918(4) 0.070(3) Uani 1 1 d .
H21 H 0.2284 0.9422 0.4724 0.084 Uiso 1 1 calc R
C37 C 0.3340(10) 0.5311(6) 0.2549(3) 0.077(3) Uani 1 1 d .
H37A H 0.3293 0.4969 0.2251 0.116 Uiso 1 1 calc R
H37B H 0.4111 0.5636 0.2566 0.116 Uiso 1 1 calc R
H37C H 0.2603 0.5666 0.2531 0.116 Uiso 1 1 calc R
C28 C 0.0721(12) 0.6884(7) 0.3045(4) 0.096(4) Uani 1 1 d .
H28 H 0.0399 0.7155 0.2749 0.115 Uiso 1 1 calc R
C45 C 0.2500(10) 0.3990(6) 0.5352(4) 0.075(3) Uani 1 1 d .
H45A H 0.1934 0.4355 0.5143 0.090 Uiso 1 1 calc R
H45B H 0.2581 0.4206 0.5697 0.090 Uiso 1 1 calc R
C29 C 0.1606(10) 0.7269(6) 0.3393(3) 0.075(3) Uani 1 1 d .
H29 H 0.1884 0.7798 0.3328 0.089 Uiso 1 1 calc R
C27 C 0.0322(9) 0.6104(6) 0.3138(4) 0.081(3) Uani 1 1 d .
H27 H -0.0304 0.5858 0.2911 0.097 Uiso 1 1 calc R
C39 C 0.1678(8) 0.2638(5) 0.4919(3) 0.0536(19) Uani 1 1 d .
C40 C 0.1854(10) 0.3132(6) 0.5357(3) 0.071(3) Uani 1 1 d .
C18 C 0.4925(8) 0.8447(5) 0.5555(3) 0.0530(19) Uani 1 1 d .
C43 C 0.0868(11) 0.1539(8) 0.5414(5) 0.103(4) Uani 1 1 d .
H43 H 0.0593 0.1000 0.5446 0.124 Uiso 1 1 calc R
C44 C 0.1235(12) 0.1846(7) 0.4943(4) 0.094(4) Uani 1 1 d .
H44 H 0.1177 0.1513 0.4655 0.113 Uiso 1 1 calc R
C41 C 0.1512(11) 0.2839(7) 0.5812(4) 0.086(3) Uani 1 1 d .
H41 H 0.1664 0.3148 0.6109 0.103 Uiso 1 1 calc R
C42 C 0.0937(10) 0.2077(9) 0.5823(5) 0.104(4) Uani 1 1 d .
H42 H 0.0581 0.1919 0.6118 0.125 Uiso 1 1 calc R
C35 C 0.0207(9) 0.3746(5) 0.2760(3) 0.064(2) Uani 1 1 d .
H35 H -0.0503 0.3702 0.2518 0.077 Uiso 1 1 calc R
C1 C 0.6481(7) 0.6010(4) 0.3031(3) 0.0464(18) Uani 1 1 d .
C2 C 0.5868(7) 0.6431(4) 0.3401(2) 0.0437(17) Uani 1 1 d .
C6 C 0.7072(8) 0.6438(5) 0.2667(3) 0.0522(19) Uani 1 1 d .
H6 H 0.7466 0.6153 0.2418 0.063 Uiso 1 1 calc R
C3 C 0.5959(8) 0.7299(4) 0.3409(3) 0.0523(19) Uani 1 1 d .
C4 C 0.6538(9) 0.7710(5) 0.3044(3) 0.068(2) Uani 1 1 d .
H4 H 0.6567 0.8281 0.3046 0.081 Uiso 1 1 calc R
C7 C 0.5617(12) 0.8512(5) 0.3891(5) 0.089(3) Uani 1 1 d .
H7A H 0.6518 0.8641 0.3905 0.134 Uiso 1 1 calc R
H7B H 0.5290 0.8681 0.4203 0.134 Uiso 1 1 calc R
H7C H 0.5163 0.8797 0.3608 0.134 Uiso 1 1 calc R
C5 C 0.7085(9) 0.7272(5) 0.2666(3) 0.064(2) Uani 1 1 d .
H5 H 0.7464 0.7552 0.2411 0.077 Uiso 1 1 calc R
C19 C 0.4525(10) 0.9216(5) 0.5660(4) 0.072(3) Uani 1 1 d .
H19 H 0.4878 0.9488 0.5952 0.086 Uiso 1 1 calc R
C20 C 0.3611(12) 0.9585(6) 0.5338(4) 0.091(3) Uani 1 1 d .
H20 H 0.3400 1.0130 0.5397 0.110 Uiso 1 1 calc R
C22 C 0.6329(13) 0.8326(7) 0.6319(4) 0.103(4) Uani 1 1 d .
H22A H 0.6858 0.8792 0.6259 0.154 Uiso 1 1 calc R
H22B H 0.6839 0.7920 0.6510 0.154 Uiso 1 1 calc R
H22C H 0.5635 0.8496 0.6509 0.154 Uiso 1 1 calc R
C11 C 0.7084(9) 0.2562(5) 0.3794(3) 0.065(2) Uani 1 1 d .
H11 H 0.7353 0.2295 0.4099 0.078 Uiso 1 1 calc R
C14 C 0.6346(10) 0.3330(5) 0.2887(3) 0.069(3) Uani 1 1 d .
H14 H 0.6067 0.3588 0.2580 0.083 Uiso 1 1 calc R
C12 C 0.7033(10) 0.2131(6) 0.3337(4) 0.077(3) Uani 1 1 d .
H12 H 0.7249 0.1577 0.3338 0.092 Uiso 1 1 calc R
C13 C 0.6668(11) 0.2514(6) 0.2889(4) 0.079(3) Uani 1 1 d .
H13 H 0.6636 0.2224 0.2583 0.095 Uiso 1 1 calc R
O10 O 0.8416(16) 0.5047(12) 0.1961(5) 0.211(8) Uani 1 1 d .
O11 O 0.675(3) 0.4713(9) 0.1799(6) 0.301(18) Uani 1 1 d .
N4 N 0.763(5) 0.454(2) 0.1688(14) 0.34(3) Uani 1 1 d .
O12 O 0.783(5) 0.4499(13) 0.1285(7) 0.56(4) Uani 1 1 d .
O17 O 0.066(3) 0.562(2) 0.1248(14) 0.42(2) Uani 1 1 d D
H46 H 0.004(8) 0.543(7) 0.104(4) 0.10(4) Uiso 1 1 d D
H47 H 0.051(11) 0.516(4) 0.141(4) 0.08(3) Uiso 1 1 d D

loop_
_atom_site_aniso_label
_atom_site_aniso_U_11
_atom_site_aniso_U_22
_atom_site_aniso_U_33
_atom_site_aniso_U_23
_atom_site_aniso_U_13
_atom_site_aniso_U_12
Co1 0.0533(8) 0.0370(7) 0.0355(7) 0.0004(5) -0.0044(6) -0.0028(6)
Co2 0.0488(6) 0.0344(5) 0.0361(5) -0.0002(4) 0.0030(4) -0.0032(4)
Co3 0.0534(6) 0.0352(5) 0.0359(6) -0.0023(4) -0.0023(4) 0.0023(4)
Co4 0.0496(6) 0.0388(6) 0.0366(6) 0.0011(4) -0.0037(4) -0.0063(4)
O9 0.054(3) 0.041(3) 0.042(3) -0.002(2) -0.001(2) 0.000(2)
O4 0.069(3) 0.038(3) 0.039(3) -0.005(2) -0.009(2) 0.012(2)
O7 0.055(3) 0.040(3) 0.044(3) 0.001(2) -0.010(2) -0.007(2)
O6 0.046(3) 0.037(3) 0.040(3) 0.000(2) -0.002(2) -0.002(2)
O3 0.049(3) 0.044(3) 0.041(3) 0.003(2) -0.005(2) -0.001(2)
O1 0.065(3) 0.039(3) 0.038(3) -0.003(2) 0.012(2) -0.007(2)
O8 0.050(3) 0.048(3) 0.054(3) 0.013(2) -0.007(2) -0.010(2)
N2 0.057(4) 0.045(4) 0.033(3) 0.002(3) 0.001(3) 0.006(3)
O5 0.084(4) 0.057(3) 0.041(3) -0.014(3) -0.008(3) 0.004(3)
N3 0.054(4) 0.046(3) 0.048(4) 0.001(3) -0.001(3) -0.005(3)
N1 0.055(4) 0.039(3) 0.039(3) 0.001(3) -0.001(3) -0.003(3)
O2 0.087(4) 0.035(3) 0.065(4) -0.004(3) 0.012(3) -0.008(3)
C8 0.051(4) 0.057(5) 0.034(4) -0.005(3) 0.003(3) -0.006(4)
C10 0.078(6) 0.041(4) 0.054(5) -0.009(4) -0.006(4) -0.006(4)
C9 0.055(4) 0.036(4) 0.043(4) -0.005(3) 0.007(3) 0.002(3)
C15 0.050(5) 0.050(4) 0.061(5) -0.005(4) -0.002(4) -0.004(4)
C24 0.060(5) 0.046(4) 0.044(4) 0.003(3) -0.001(3) 0.007(4)
C31 0.060(5) 0.040(4) 0.045(4) 0.000(3) -0.014(3) -0.005(3)
C34 0.068(5) 0.050(5) 0.046(4) 0.000(4) -0.013(4) 0.000(4)
C16 0.055(5) 0.038(4) 0.048(4) -0.002(3) 0.005(3) 0.000(3)
C32 0.048(4) 0.038(4) 0.037(4) -0.004(3) -0.004(3) 0.003(3)
C23 0.065(5) 0.041(4) 0.049(4) 0.008(3) -0.002(4) 0.010(4)
C36 0.048(5) 0.063(5) 0.078(6) -0.011(5) -0.010(4) -0.014(4)
C25 0.071(6) 0.061(5) 0.049(5) -0.012(4) 0.003(4) -0.004(4)
C33 0.046(4) 0.041(4) 0.045(4) -0.003(3) -0.002(3) 0.001(3)
C30 0.073(6) 0.050(5) 0.054(5) 0.001(4) 0.008(4) -0.005(4)
C38 0.047(4) 0.057(5) 0.062(5) 0.002(4) -0.009(4) -0.019(4)
C26 0.062(5) 0.056(5) 0.074(6) -0.016(4) -0.005(4) 0.003(4)
C17 0.066(5) 0.037(4) 0.044(4) 0.003(3) 0.004(4) 0.005(3)
C21 0.082(6) 0.035(4) 0.088(7) -0.005(4) -0.010(5) 0.015(4)
C37 0.091(7) 0.080(6) 0.057(6) 0.025(5) -0.017(5) -0.015(5)
C28 0.139(10) 0.075(7) 0.063(6) -0.001(5) -0.044(6) 0.036(7)
C45 0.103(8) 0.059(6) 0.062(6) 0.010(4) 0.005(5) -0.001(5)
C29 0.095(7) 0.051(5) 0.069(6) 0.001(4) -0.031(5) 0.016(5)
C27 0.066(6) 0.071(7) 0.097(7) -0.025(6) -0.037(5) 0.018(5)
C39 0.056(5) 0.056(5) 0.048(5) 0.010(4) 0.000(4) -0.010(4)
C40 0.097(7) 0.061(6) 0.057(5) 0.006(4) 0.019(5) -0.004(5)
C18 0.063(5) 0.043(4) 0.052(5) -0.005(4) 0.004(4) -0.007(4)
C43 0.091(8) 0.098(9) 0.114(10) 0.035(8) -0.019(7) -0.055(7)
C44 0.133(10) 0.080(7) 0.066(6) 0.010(5) -0.008(6) -0.045(7)
C41 0.102(8) 0.086(7) 0.072(7) 0.008(6) 0.018(6) -0.003(6)
C42 0.069(7) 0.158(12) 0.089(8) -0.001(8) 0.026(6) -0.051(8)
C35 0.071(6) 0.062(5) 0.052(5) 0.000(4) -0.025(4) -0.015(4)
C1 0.057(5) 0.047(4) 0.033(4) 0.005(3) -0.006(3) -0.010(3)
C2 0.054(4) 0.043(4) 0.033(4) 0.000(3) -0.003(3) -0.008(3)
C6 0.057(5) 0.059(5) 0.041(4) 0.005(4) 0.007(3) -0.006(4)
C3 0.069(5) 0.040(4) 0.047(4) 0.008(3) 0.002(4) -0.006(4)
C4 0.093(7) 0.045(5) 0.065(6) 0.012(4) 0.003(5) -0.012(4)
C7 0.114(9) 0.042(5) 0.116(9) -0.018(5) 0.035(7) -0.018(5)
C5 0.086(6) 0.060(5) 0.046(5) 0.009(4) 0.007(4) -0.016(5)
C19 0.087(7) 0.045(5) 0.080(6) -0.020(4) -0.010(5) 0.010(5)
C20 0.132(10) 0.039(5) 0.100(8) -0.028(5) -0.002(7) 0.007(6)
C22 0.125(10) 0.108(9) 0.066(6) -0.044(6) -0.036(6) 0.022(7)
C11 0.076(6) 0.050(5) 0.067(6) -0.001(4) -0.007(4) 0.006(4)
C14 0.109(8) 0.052(5) 0.045(5) -0.002(4) 0.004(5) 0.005(5)
C12 0.106(8) 0.051(5) 0.076(7) -0.015(5) 0.024(6) 0.013(5)
C13 0.117(8) 0.061(6) 0.060(6) -0.014(5) 0.014(5) 0.008(6)
O10 0.216(15) 0.29(2) 0.119(10) -0.064(11) -0.027(9) 0.136(14)
O11 0.67(5) 0.094(8) 0.102(10) 0.010(8) -0.168(19) -0.051(18)
N4 0.53(6) 0.28(4) 0.21(3) -0.13(2) 0.01(3) 0.19(4)
O12 1.33(11) 0.23(2) 0.148(14) -0.140(15) 0.23(3) -0.13(4)
O17 0.38(4) 0.45(4) 0.43(4) -0.01(3) -0.02(3) -0.28(4)

loop_
_atom_type_symbol
_atom_type_description
_atom_type_scat_dispersion_real
_atom_type_scat_dispersion_imag
_atom_type_scat_source
C C 0.0033 0.0016 'International Tables Vol C Tables 4.2.6.8 and 6.1.1.4'
H H 0.0000 0.0000 'International Tables Vol C Tables 4.2.6.8 and 6.1.1.4'
N N 0.0061 0.0033 'International Tables Vol C Tables 4.2.6.8 and 6.1.1.4'
O O 0.0106 0.0060 'International Tables Vol C Tables 4.2.6.8 and 6.1.1.4'
Co Co 0.3494 0.9721 'International Tables Vol C Tables 4.2.6.8 and 6.1.1.4'

loop_
_geom_angle_atom_site_label_1
_geom_angle_atom_site_label_2
_geom_angle_atom_site_label_3
_geom_angle
_geom_angle_site_symmetry_1
_geom_angle_site_symmetry_3
O6 Co1 O6 180.0(2) 3_666 .
O6 Co1 O9 96.32(18) 3_666 3_666
O6 Co1 O9 83.68(17) . 3_666
O6 Co1 O9 83.68(17) 3_666 .
O6 Co1 O9 96.32(18) . .
O9 Co1 O9 180.00(16) 3_666 .
O6 Co1 O3 97.29(17) 3_666 .
O6 Co1 O3 82.71(17) . .
O9 Co1 O3 96.93(18) 3_666 .
O9 Co1 O3 83.07(18) . .
O6 Co1 O3 82.71(17) 3_666 3_666
O6 Co1 O3 97.29(17) . 3_666
O9 Co1 O3 83.07(18) 3_666 3_666
O9 Co1 O3 96.93(18) . 3_666
O3 Co1 O3 179.999(1) . 3_666
O1 Co2 O3 119.0(2) . .
O1 Co2 O7 155.8(2) . .
O3 Co2 O7 78.55(19) . .
O1 Co2 N1 86.5(2) . .
O3 Co2 N1 92.6(2) . .
O7 Co2 N1 110.5(2) . .
O1 Co2 O6 76.76(18) . .
O3 Co2 O6 83.78(18) . .
O7 Co2 O6 89.84(18) . .
N1 Co2 O6 158.3(2) . .
O4 Co3 O1 155.5(2) . .
O4 Co3 O6 118.8(2) . .
O1 Co3 O6 78.71(18) . .
O4 Co3 N2 86.9(2) . .
O1 Co3 N2 110.6(2) . .
O6 Co3 N2 92.8(2) . .
O4 Co3 O9 76.65(19) . 3_666
O1 Co3 O9 89.42(19) . 3_666
O6 Co3 O9 83.57(18) . 3_666
N2 Co3 O9 158.6(2) . 3_666
O7 Co4 O4 154.3(2) . 3_666
O7 Co4 O9 119.5(2) . .
O4 Co4 O9 78.32(19) 3_666 .
O7 Co4 N3 86.9(2) . .
O4 Co4 N3 112.1(2) 3_666 .
O9 Co4 N3 92.6(2) . .
O7 Co4 O3 76.44(18) . .
O4 Co4 O3 88.3(2) 3_666 .
O9 Co4 O3 83.77(19) . .
N3 Co4 O3 158.2(2) . .
C45 O9 Co4 114.7(5) . .
C45 O9 Co1 130.7(5) . .
Co4 O9 Co1 97.4(2) . .
C45 O9 Co3 116.7(4) . 3_666
Co4 O9 Co3 98.3(2) . 3_666
Co1 O9 Co3 92.78(19) . 3_666
C17 O4 Co3 129.3(4) . .
C17 O4 Co4 125.7(4) . 3_666
Co3 O4 Co4 105.0(2) . 3_666
C32 O7 Co4 131.0(4) . .
C32 O7 Co2 124.1(4) . .
Co4 O7 Co2 103.9(2) . .
C30 O6 Co3 114.5(4) . .
C30 O6 Co1 127.6(4) . .
Co3 O6 Co1 96.54(18) . .
C30 O6 Co2 120.2(4) . .
Co3 O6 Co2 98.11(19) . .
Co1 O6 Co2 93.75(18) . .
C15 O3 Co2 114.8(4) . .
C15 O3 Co1 130.8(4) . .
Co2 O3 Co1 96.2(2) . .
C15 O3 Co4 117.6(4) . .
Co2 O3 Co4 98.4(2) . .
Co1 O3 Co4 92.46(19) . .
C2 O1 Co2 129.8(4) . .
C2 O1 Co3 125.5(4) . .
Co2 O1 Co3 104.5(2) . .
C33 O8 C37 117.1(6) . .
C23 N2 C24 117.5(6) . .
C23 N2 Co3 126.2(5) . .
C24 N2 Co3 115.8(5) . .
C18 O5 C22 116.9(7) . .
C38 N3 C39 118.5(7) . .
C38 N3 Co4 126.5(5) . .
C39 N3 Co4 114.8(5) . .
C8 N1 C9 119.1(6) . .
C8 N1 Co2 126.5(5) . .
C9 N1 Co2 114.0(5) . .
C3 O2 C7 116.0(7) . .
N1 C8 C1 126.1(7) . .
C11 C10 C9 117.5(7) . .
C11 C10 C15 121.0(8) . .
C9 C10 C15 121.6(7) . .
C14 C9 C10 120.5(7) . .
C14 C9 N1 122.1(7) . .
C10 C9 N1 117.2(6) . .
O3 C15 C10 114.7(6) . .
C29 C24 C25 121.6(8) . .
C29 C24 N2 124.3(8) . .
C25 C24 N2 114.0(6) . .
C32 C31 C36 119.8(7) . .
C32 C31 C38 123.3(6) . .
C36 C31 C38 116.3(7) . .
C33 C34 C35 119.1(7) . .
C17 C16 C21 118.9(7) . .
C17 C16 C23 123.6(7) . .
C21 C16 C23 117.3(7) . .
O7 C32 C33 117.9(6) . .
O7 C32 C31 123.2(6) . .
C33 C32 C31 118.8(6) . .
N2 C23 C16 124.7(7) . .
C35 C36 C31 121.2(8) . .
C26 C25 C24 116.5(8) . .
C26 C25 C30 119.6(8) . .
C24 C25 C30 123.9(7) . .
C32 C33 O8 114.1(6) . .
C32 C33 C34 121.6(7) . .
O8 C33 C34 124.1(7) . .
O6 C30 C25 113.1(7) . .
N3 C38 C31 126.5(7) . .
C27 C26 C25 120.4(9) . .
O4 C17 C16 122.9(7) . .
O4 C17 C18 118.2(7) . .
C16 C17 C18 119.0(7) . .
C20 C21 C16 118.6(8) . .
C27 C28 C29 120.0(9) . .
O9 C45 C40 115.2(8) . .
C24 C29 C28 120.3(9) . .
C28 C27 C26 120.9(8) . .
C44 C39 C40 121.2(8) . .
C44 C39 N3 122.2(8) . .
C40 C39 N3 116.6(7) . .
C41 C40 C39 119.5(9) . .
C41 C40 C45 118.2(9) . .
C39 C40 C45 122.1(8) . .
C19 C18 O5 126.9(8) . .
C19 C18 C17 121.2(8) . .
O5 C18 C17 112.0(6) . .
C42 C43 C44 117.1(10) . .
C39 C44 C43 119.4(10) . .
C40 C41 C42 119.0(11) . .
C41 C42 C43 122.9(10) . .
C36 C35 C34 119.4(7) . .
C6 C1 C2 120.2(7) . .
C6 C1 C8 117.8(7) . .
C2 C1 C8 121.8(6) . .
O1 C2 C1 124.4(6) . .
O1 C2 C3 117.8(7) . .
C1 C2 C3 117.8(7) . .
C5 C6 C1 120.8(8) . .
C4 C3 O2 126.4(7) . .
C4 C3 C2 121.0(8) . .
O2 C3 C2 112.6(6) . .
C3 C4 C5 119.6(8) . .
C6 C5 C4 120.5(8) . .
C20 C19 C18 119.7(9) . .
C19 C20 C21 122.3(9) . .
C10 C11 C12 121.0(9) . .
C13 C14 C9 120.6(8) . .
C13 C12 C11 120.3(9) . .
C12 C13 C14 119.8(9) . .
O11 N4 O12 123(6) . .
O11 N4 O10 101(2) . .
O12 N4 O10 113(5) . .

loop_
_geom_bond_atom_site_label_1
_geom_bond_atom_site_label_2
_geom_bond_distance
_geom_bond_site_symmetry_2
Co1 O6 2.105(4) 3_666
Co1 O6 2.105(4) .
Co1 O9 2.110(5) 3_666
Co1 O9 2.110(5) .
Co1 O3 2.148(5) .
Co1 O3 2.148(5) 3_666
Co2 O1 1.994(5) .
Co2 O3 2.039(5) .
Co2 O7 2.054(5) .
Co2 N1 2.071(6) .
Co2 O6 2.167(5) .
Co3 O4 1.984(5) .
Co3 O1 2.033(5) .
Co3 O6 2.047(5) .
Co3 N2 2.061(6) .
Co3 O9 2.170(5) 3_666
Co4 O7 2.003(5) .
Co4 O4 2.037(5) 3_666
Co4 O9 2.048(5) .
Co4 N3 2.075(6) .
Co4 O3 2.179(5) .
O9 C45 1.502(11) .
O9 Co3 2.170(5) 3_666
O4 C17 1.323(9) .
O4 Co4 2.037(5) 3_666
O7 C32 1.337(8) .
O6 C30 1.471(10) .
O3 C15 1.447(9) .
O1 C2 1.329(8) .
O8 C33 1.387(9) .
O8 C37 1.422(9) .
N2 C23 1.285(9) .
N2 C24 1.434(9) .
O5 C18 1.364(10) .
O5 C22 1.421(10) .
N3 C38 1.289(9) .
N3 C39 1.407(10) .
N1 C8 1.281(9) .
N1 C9 1.425(9) .
O2 C3 1.383(9) .
O2 C7 1.438(10) .
C8 C1 1.462(11) .
C10 C11 1.386(11) .
C10 C9 1.393(11) .
C10 C15 1.530(11) .
C9 C14 1.376(10) .
C24 C29 1.339(11) .
C24 C25 1.428(11) .
C31 C32 1.389(11) .
C31 C36 1.406(11) .
C31 C38 1.455(11) .
C34 C33 1.388(10) .
C34 C35 1.414(12) .
C16 C17 1.407(10) .
C16 C21 1.409(11) .
C16 C23 1.450(11) .
C32 C33 1.386(10) .
C36 C35 1.361(12) .
C25 C26 1.405(11) .
C25 C30 1.517(11) .
C26 C27 1.377(13) .
C17 C18 1.415(10) .
C21 C20 1.400(13) .
C28 C27 1.365(15) .
C28 C29 1.384(13) .
C45 C40 1.551(13) .
C39 C44 1.373(12) .
C39 C40 1.402(12) .
C40 C41 1.367(13) .
C18 C19 1.357(11) .
C43 C42 1.382(17) .
C43 C44 1.422(15) .
C41 C42 1.378(16) .
C1 C6 1.379(10) .
C1 C2 1.396(10) .
C2 C3 1.416(10) .
C6 C5 1.357(11) .
C3 C4 1.360(11) .
C4 C5 1.390(12) .
C19 C20 1.352(14) .
C11 C12 1.387(12) .
C14 C13 1.371(12) .
C12 C13 1.354(13) .
O10 N4 1.32(5) .
O11 N4 1.03(6) .
N4 O12 1.10(3) .
